data_1551526
loop_
_publ_author_name
'Meher, Niranjan'
'Iyer, Parameswar Krishnan'

_publ_section_title
;
 Functional group engineering in naphthalimides: a conceptual insight to
 fine-tune the supramolecular self-assembly and condensed state
 luminescence.
;
_journal_issue 28
_journal_name_full Nanoscale
_journal_page_first 13233
_journal_page_last 13242
_journal_paper_doi 10.1039/c9nr04593g
_journal_volume 11
_journal_year 2019
_chemical_formula_sum 'C24 H22 Cl N O2'
_chemical_formula_weight 391.89
_space_group_crystal_system triclinic
_space_group_IT_number 2
_space_group_name_Hall '-P 1'
_space_group_name_H-M_alt 'P -1'
_symmetry_space_group_name_Hall '-P 1'
_symmetry_space_group_name_H-M 'P -1'
_atom_sites_solution_hydrogens geom
_audit_creation_method SHELXL-2014/7
_audit_update_record
;
2018-12-04 deposited with the CCDC.    2019-06-19 downloaded from the CCDC.
;
_cell_angle_alpha 76.640(4)
_cell_angle_beta 80.682(4)
_cell_angle_gamma 79.490(4)
_cell_formula_units_Z 2
_cell_length_a 7.9984(11)
_cell_length_b 9.3801(12)
_cell_length_c 13.8330(18)
_cell_measurement_reflns_used 5017
_cell_measurement_temperature 296(2)
_cell_measurement_theta_max 28.517
_cell_measurement_theta_min 3.171
_cell_volume 985.0(2)
_computing_structure_refinement 'SHELXL-2014/7 (Sheldrick, 2014)'
_computing_structure_solution 'SHELXT 2014/5 (Sheldrick, 2014)'
_diffrn_ambient_temperature 296(2)
_diffrn_measured_fraction_theta_full 0.865
_diffrn_measured_fraction_theta_max 0.872
_diffrn_measurement_device_type 'CCD area detector'
_diffrn_radiation_type MoK\a
_diffrn_radiation_wavelength 0.71073
_diffrn_reflns_av_R_equivalents 0.0909
_diffrn_reflns_av_unetI/netI 0.0912
_diffrn_reflns_Laue_measured_fraction_full 0.865
_diffrn_reflns_Laue_measured_fraction_max 0.872
_diffrn_reflns_limit_h_max 10
_diffrn_reflns_limit_h_min -10
_diffrn_reflns_limit_k_max 12
_diffrn_reflns_limit_k_min -12
_diffrn_reflns_limit_l_max 18
_diffrn_reflns_limit_l_min -18
_diffrn_reflns_number 34073
_diffrn_reflns_point_group_measured_fraction_full 0.865
_diffrn_reflns_point_group_measured_fraction_max 0.872
_diffrn_reflns_theta_full 25.242
_diffrn_reflns_theta_max 27.752
_diffrn_reflns_theta_min 1.525
_exptl_absorpt_coefficient_mu 0.204
_exptl_crystal_colour transparent
_exptl_crystal_density_diffrn 1.321
_exptl_crystal_description sheet
_exptl_crystal_F_000 360
_refine_diff_density_max 0.264
_refine_diff_density_min -0.200
_refine_diff_density_rms 0.053
_refine_ls_extinction_coef 0.0134(13)
_refine_ls_extinction_expression Fc^*^=kFc[1+0.001xFc^2^\l^3^/sin(2\q)]^-1/4^
_refine_ls_extinction_method 'SHELXL-2014/7 (Sheldrick 2014'
_refine_ls_goodness_of_fit_ref 0.889
_refine_ls_hydrogen_treatment constr
_refine_ls_matrix_type full
_refine_ls_number_parameters 255
_refine_ls_number_reflns 4063
_refine_ls_number_restraints 0
_refine_ls_restrained_S_all 0.889
_refine_ls_R_factor_all 0.1312
_refine_ls_R_factor_gt 0.0509
_refine_ls_shift/su_max 0.000
_refine_ls_shift/su_mean 0.000
_refine_ls_structure_factor_coef Fsqd
_refine_ls_weighting_details 'w=1/[\s^2^(Fo^2^)+(0.0200P)^2^+0.2309P] where P=(Fo^2^+2Fc^2^)/3'
_refine_ls_weighting_scheme calc
_refine_ls_wR_factor_gt 0.0950
_refine_ls_wR_factor_ref 0.1099
_reflns_Friedel_coverage 0.000
_reflns_number_gt 1721
_reflns_number_total 4063
_reflns_threshold_expression 'I > 2\s(I)'
_cod_data_source_file c9nr04593g2.cif
_cod_data_source_block 10
_cod_depositor_comments 'Adding full bibliography for 1551521--1551526.cif.'
_cod_database_code 1551526
_shelx_shelxl_version_number 2014/7
_shelx_space_group_comment
;
The symmetry employed for this shelxl refinement is uniquely defined
by the following loop, which should always be used as a source of
symmetry information in preference to the above space-group names.
They are only intended as comments.
;

loop_
_space_group_symop_operation_xyz
'x, y, z'
'-x, -y, -z'

loop_
_atom_site_label
_atom_site_type_symbol
_atom_site_fract_x
_atom_site_fract_y
_atom_site_fract_z
_atom_site_U_iso_or_equiv
_atom_site_adp_type
_atom_site_occupancy
_atom_site_site_symmetry_order
_atom_site_calc_flag
_atom_site_refinement_flags_posn
_atom_site_refinement_flags_adp
Cl1 Cl 0.40063(12) -0.39236(8) 0.89531(6) 0.0908(3) Uani 1 1 d . .
O2 O 0.2297(2) 0.80145(18) 0.39264(14) 0.0690(5) Uani 1 1 d . .
N1 N 0.1732(2) 0.6314(2) 0.31458(15) 0.0522(5) Uani 1 1 d . .
O1 O 0.1178(3) 0.4605(2) 0.23664(14) 0.0805(6) Uani 1 1 d . .
C12 C 0.2529(3) 0.5541(2) 0.48532(17) 0.0468(6) Uani 1 1 d . .
C18 C 0.2182(3) 0.6713(3) 0.39677(19) 0.0514(6) Uani 1 1 d . .
C13 C 0.2369(3) 0.4056(2) 0.48645(17) 0.0440(6) Uani 1 1 d . .
C8 C 0.2690(3) 0.2922(2) 0.57241(17) 0.0450(5) Uani 1 1 d . .
C14 C 0.1873(3) 0.3717(2) 0.40182(17) 0.0482(6) Uani 1 1 d . .
C11 C 0.2991(3) 0.5878(3) 0.56805(19) 0.0568(7) Uani 1 1 d . .
H11 H 0.3109 0.6849 0.5672 0.068 Uiso 1 1 calc R U
C17 C 0.1556(3) 0.4864(3) 0.31213(19) 0.0554(6) Uani 1 1 d . .
C7 C 0.2511(3) 0.1440(2) 0.57093(17) 0.0481(6) Uani 1 1 d . .
C9 C 0.3130(3) 0.3335(3) 0.65629(18) 0.0542(6) Uani 1 1 d . .
H9 H 0.3315 0.2619 0.7140 0.065 Uiso 1 1 calc R U
C4 C 0.2871(3) 0.0173(2) 0.65535(17) 0.0495(6) Uani 1 1 d . .
C10 C 0.3284(3) 0.4776(3) 0.6533(2) 0.0619(7) Uani 1 1 d . .
H10 H 0.3589 0.5024 0.7087 0.074 Uiso 1 1 calc R U
C5 C 0.1650(3) -0.0750(2) 0.69595(18) 0.0548(6) Uani 1 1 d . .
H5 H 0.0580 -0.0516 0.6732 0.066 Uiso 1 1 calc R U
C3 C 0.4447(3) -0.0186(3) 0.69225(19) 0.0595(7) Uani 1 1 d . .
H3 H 0.5278 0.0426 0.6672 0.071 Uiso 1 1 calc R U
C15 C 0.1682(3) 0.2284(3) 0.40353(19) 0.0593(7) Uani 1 1 d . .
H15 H 0.1341 0.2058 0.3484 0.071 Uiso 1 1 calc R U
C16 C 0.1995(3) 0.1165(3) 0.48751(19) 0.0580(7) Uani 1 1 d . .
H16 H 0.1852 0.0205 0.4871 0.070 Uiso 1 1 calc R U
C21 C 0.2780(4) 0.8782(3) 0.05510(19) 0.0718(8) Uani 1 1 d . .
H21A H 0.3850 0.8755 0.0105 0.086 Uiso 1 1 calc R U
H21B H 0.1951 0.8470 0.0235 0.086 Uiso 1 1 calc R U
C19 C 0.1425(3) 0.7468(3) 0.22442(19) 0.0621(7) Uani 1 1 d . .
H19A H 0.0943 0.8401 0.2440 0.075 Uiso 1 1 calc R U
H19B H 0.0598 0.7203 0.1901 0.075 Uiso 1 1 calc R U
C1 C 0.3558(4) -0.2343(3) 0.80371(18) 0.0603(7) Uani 1 1 d . .
C23 C 0.2106(4) 1.1447(4) -0.0337(2) 0.0870(10) Uani 1 1 d . .
H23A H 0.3251 1.1404 -0.0701 0.104 Uiso 1 1 calc R U
H23B H 0.1379 1.1152 -0.0730 0.104 Uiso 1 1 calc R U
C6 C 0.1982(4) -0.2010(3) 0.76949(19) 0.0610(7) Uani 1 1 d . .
H6 H 0.1152 -0.2622 0.7953 0.073 Uiso 1 1 calc R U
C2 C 0.4797(4) -0.1447(3) 0.7661(2) 0.0662(7) Uani 1 1 d . .
H2 H 0.5858 -0.1683 0.7897 0.079 Uiso 1 1 calc R U
C20 C 0.3068(3) 0.7659(3) 0.15338(19) 0.0696(7) Uani 1 1 d . .
H20A H 0.3589 0.6707 0.1379 0.084 Uiso 1 1 calc R U
H20B H 0.3864 0.7983 0.1867 0.084 Uiso 1 1 calc R U
C22 C 0.2167(4) 1.0342(3) 0.0657(2) 0.0777(8) Uani 1 1 d . .
H22A H 0.2916 1.0621 0.1045 0.093 Uiso 1 1 calc R U
H22B H 0.1028 1.0399 0.1029 0.093 Uiso 1 1 calc R U
C24 C 0.1455(5) 1.3015(4) -0.0241(3) 0.1246(14) Uani 1 1 d . .
H24A H 0.0275 1.3096 0.0047 0.187 Uiso 1 1 calc R U
H24B H 0.1553 1.3656 -0.0892 0.187 Uiso 1 1 calc R U
H24C H 0.2119 1.3299 0.0183 0.187 Uiso 1 1 calc R U

loop_
_atom_site_aniso_label
_atom_site_aniso_U_11
_atom_site_aniso_U_22
_atom_site_aniso_U_33
_atom_site_aniso_U_23
_atom_site_aniso_U_13
_atom_site_aniso_U_12
Cl1 0.1416(8) 0.0511(4) 0.0759(5) 0.0000(3) -0.0282(5) -0.0084(4)
O2 0.0870(13) 0.0404(9) 0.0786(12) -0.0114(9) -0.0037(10) -0.0138(9)
N1 0.0545(12) 0.0430(11) 0.0569(13) -0.0050(9) -0.0068(10) -0.0087(9)
O1 0.1139(16) 0.0708(12) 0.0643(12) -0.0061(10) -0.0299(11) -0.0273(11)
C12 0.0487(14) 0.0391(12) 0.0522(14) -0.0133(11) 0.0030(11) -0.0086(10)
C18 0.0498(14) 0.0412(13) 0.0600(16) -0.0099(12) 0.0013(12) -0.0068(11)
C13 0.0419(13) 0.0405(12) 0.0507(14) -0.0151(11) 0.0030(11) -0.0098(10)
C8 0.0451(13) 0.0398(12) 0.0499(14) -0.0125(11) 0.0036(11) -0.0103(10)
C14 0.0522(15) 0.0448(13) 0.0502(14) -0.0119(11) -0.0034(11) -0.0141(11)
C11 0.0671(17) 0.0403(13) 0.0661(17) -0.0199(13) -0.0009(13) -0.0115(12)
C17 0.0590(16) 0.0555(15) 0.0541(16) -0.0109(13) -0.0081(13) -0.0146(12)
C7 0.0503(14) 0.0405(12) 0.0541(15) -0.0126(11) 0.0019(11) -0.0123(10)
C9 0.0673(16) 0.0460(13) 0.0501(15) -0.0121(11) -0.0041(12) -0.0109(12)
C4 0.0574(15) 0.0402(12) 0.0517(15) -0.0138(11) 0.0001(12) -0.0104(11)
C10 0.0817(19) 0.0532(15) 0.0579(16) -0.0230(13) -0.0091(13) -0.0136(13)
C5 0.0581(16) 0.0445(13) 0.0627(16) -0.0122(12) -0.0027(12) -0.0132(12)
C3 0.0610(17) 0.0513(15) 0.0669(17) -0.0100(13) -0.0047(13) -0.0162(12)
C15 0.0755(18) 0.0535(15) 0.0569(16) -0.0165(13) -0.0103(13) -0.0218(13)
C16 0.0757(18) 0.0413(13) 0.0609(16) -0.0114(12) -0.0055(13) -0.0206(12)
C21 0.0706(19) 0.082(2) 0.0586(18) -0.0062(16) -0.0039(14) -0.0157(16)
C19 0.0666(17) 0.0519(15) 0.0627(17) -0.0007(13) -0.0118(13) -0.0064(13)
C1 0.090(2) 0.0404(13) 0.0506(15) -0.0112(11) -0.0069(14) -0.0101(14)
C23 0.076(2) 0.096(3) 0.082(2) 0.0185(19) -0.0201(16) -0.0344(18)
C6 0.0786(19) 0.0436(14) 0.0615(17) -0.0111(13) 0.0025(14) -0.0205(13)
C2 0.0711(18) 0.0597(17) 0.0694(18) -0.0135(14) -0.0176(14) -0.0067(15)
C20 0.0655(18) 0.0711(18) 0.0623(17) -0.0028(14) -0.0021(14) -0.0041(14)
C22 0.095(2) 0.0730(19) 0.0651(18) 0.0023(15) -0.0155(16) -0.0282(17)
C24 0.178(4) 0.079(2) 0.122(3) 0.026(2) -0.051(3) -0.061(3)

loop_
_atom_type_symbol
_atom_type_description
_atom_type_scat_dispersion_real
_atom_type_scat_dispersion_imag
_atom_type_scat_source
C C 0.0033 0.0016 'International Tables Vol C Tables 4.2.6.8 and 6.1.1.4'
H H 0.0000 0.0000 'International Tables Vol C Tables 4.2.6.8 and 6.1.1.4'
Cl Cl 0.1484 0.1585 'International Tables Vol C Tables 4.2.6.8 and 6.1.1.4'
N N 0.0061 0.0033 'International Tables Vol C Tables 4.2.6.8 and 6.1.1.4'
O O 0.0106 0.0060 'International Tables Vol C Tables 4.2.6.8 and 6.1.1.4'

loop_
_geom_angle_atom_site_label_1
_geom_angle_atom_site_label_2
_geom_angle_atom_site_label_3
_geom_angle
C18 N1 C17 123.8(2)
C18 N1 C19 118.8(2)
C17 N1 C19 117.4(2)
C11 C12 C13 119.5(2)
C11 C12 C18 120.3(2)
C13 C12 C18 120.2(2)
O2 C18 N1 119.4(2)
O2 C18 C12 122.4(2)
N1 C18 C12 118.2(2)
C14 C13 C12 119.3(2)
C14 C13 C8 120.4(2)
C12 C13 C8 120.2(2)
C9 C8 C13 117.9(2)
C9 C8 C7 123.4(2)
C13 C8 C7 118.7(2)
C15 C14 C13 119.5(2)
C15 C14 C17 119.2(2)
C13 C14 C17 121.3(2)
C12 C11 C10 120.7(2)
C12 C11 H11 119.7
C10 C11 H11 119.7
O1 C17 N1 119.6(2)
O1 C17 C14 123.1(2)
N1 C17 C14 117.2(2)
C16 C7 C8 118.9(2)
C16 C7 C4 118.3(2)
C8 C7 C4 122.8(2)
C10 C9 C8 120.8(2)
C10 C9 H9 119.6
C8 C9 H9 119.6
C5 C4 C3 117.9(2)
C5 C4 C7 119.8(2)
C3 C4 C7 122.2(2)
C9 C10 C11 120.9(2)
C9 C10 H10 119.6
C11 C10 H10 119.6
C6 C5 C4 121.7(2)
C6 C5 H5 119.2
C4 C5 H5 119.2
C2 C3 C4 121.0(2)
C2 C3 H3 119.5
C4 C3 H3 119.5
C14 C15 C16 120.5(2)
C14 C15 H15 119.8
C16 C15 H15 119.8
C7 C16 C15 122.1(2)
C7 C16 H16 119.0
C15 C16 H16 119.0
C22 C21 C20 115.3(2)
C22 C21 H21A 108.5
C20 C21 H21A 108.5
C22 C21 H21B 108.5
C20 C21 H21B 108.5
H21A C21 H21B 107.5
N1 C19 C20 111.6(2)
N1 C19 H19A 109.3
C20 C19 H19A 109.3
N1 C19 H19B 109.3
C20 C19 H19B 109.3
H19A C19 H19B 108.0
C6 C1 C2 121.0(2)
C6 C1 Cl1 119.8(2)
C2 C1 Cl1 119.2(2)
C24 C23 C22 114.3(3)
C24 C23 H23A 108.7
C22 C23 H23A 108.7
C24 C23 H23B 108.7
C22 C23 H23B 108.7
H23A C23 H23B 107.6
C1 C6 C5 119.0(2)
C1 C6 H6 120.5
C5 C6 H6 120.5
C1 C2 C3 119.4(3)
C1 C2 H2 120.3
C3 C2 H2 120.3
C19 C20 C21 113.2(2)
C19 C20 H20A 108.9
C21 C20 H20A 108.9
C19 C20 H20B 108.9
C21 C20 H20B 108.9
H20A C20 H20B 107.8
C21 C22 C23 113.7(3)
C21 C22 H22A 108.8
C23 C22 H22A 108.8
C21 C22 H22B 108.8
C23 C22 H22B 108.8
H22A C22 H22B 107.7
C23 C24 H24A 109.5
C23 C24 H24B 109.5
H24A C24 H24B 109.5
C23 C24 H24C 109.5
H24A C24 H24C 109.5
H24B C24 H24C 109.5

loop_
_geom_bond_atom_site_label_1
_geom_bond_atom_site_label_2
_geom_bond_distance
Cl1 C1 1.737(3)
O2 C18 1.229(3)
N1 C18 1.393(3)
N1 C17 1.401(3)
N1 C19 1.472(3)
O1 C17 1.219(3)
C12 C11 1.376(3)
C12 C13 1.418(3)
C12 C18 1.471(3)
C13 C14 1.413(3)
C13 C8 1.423(3)
C8 C9 1.418(3)
C8 C7 1.429(3)
C14 C15 1.375(3)
C14 C17 1.465(3)
C11 C10 1.396(3)
C11 H11 0.9300
C7 C16 1.378(3)
C7 C4 1.484(3)
C9 C10 1.370(3)
C9 H9 0.9300
C4 C5 1.387(3)
C4 C3 1.392(3)
C10 H10 0.9300
C5 C6 1.386(3)
C5 H5 0.9300
C3 C2 1.391(4)
C3 H3 0.9300
C15 C16 1.396(4)
C15 H15 0.9300
C16 H16 0.9300
C21 C22 1.489(4)
C21 C20 1.537(4)
C21 H21A 0.9700
C21 H21B 0.9700
C19 C20 1.520(4)
C19 H19A 0.9700
C19 H19B 0.9700
C1 C6 1.375(4)
C1 C2 1.376(4)
C23 C24 1.496(4)
C23 C22 1.521(4)
C23 H23A 0.9700
C23 H23B 0.9700
C6 H6 0.9300
C2 H2 0.9300
C20 H20A 0.9700
C20 H20B 0.9700
C22 H22A 0.9700
C22 H22B 0.9700
C24 H24A 0.9600
C24 H24B 0.9600
C24 H24C 0.9600
